data_2203327
loop_
_publ_author_name
'Wen Pei'
'Li Sun'
'Yueshui Shao'
'Dongwei Li'

_publ_section_title
;
 2-(Benzhydrylsulfinyl)acetamide
;
_journal_issue 3
_journal_name_full 'Acta Crystallographica Section E'
_journal_page_first o372
_journal_page_last o373
_journal_paper_doi 10.1107/S1600536804001382
_journal_volume 60
_journal_year 2004
_chemical_formula_iupac 'C15 H15 N O2 S'
_chemical_formula_moiety 'C15 H15 N O2 S'
_chemical_formula_sum 'C15 H15 N O2 S'
_chemical_formula_weight 273.35
_chemical_melting_point 164
_chemical_name_systematic
;
2-(Benzhydrylsulfinyl)acetamide
;
_space_group_IT_number 14
_symmetry_cell_setting monoclinic
_symmetry_space_group_name_Hall '-P 2yn'
_symmetry_space_group_name_H-M 'P 1 21/n 1'
_audit_creation_method SHELXL-97
_cell_angle_alpha 90
_cell_angle_beta 139.3360(10)
_cell_angle_gamma 90
_cell_formula_units_Z 8
_cell_length_a 20.9610(10)
_cell_length_b 9.7061(5)
_cell_length_c 20.8940(10)
_cell_measurement_reflns_used 16675
_cell_measurement_temperature 298.0(10)
_cell_measurement_theta_max 27.4
_cell_measurement_theta_min 2.3
_cell_volume 2770.0(2)
_computing_cell_refinement RAPID-AUTO
_computing_data_collection 'RAPID-AUTO (Rigaku, 1998)'
_computing_data_reduction 'CrystalStructure (Rigaku/MSC and Rigaku, 2003)'
_computing_publication_material CrystalStructure
_computing_structure_refinement 'CRYSTALS (Watkin et al., 1996)'
_computing_structure_solution 'SIR92 (Altomare et al., 1994)'
_diffrn_detector_area_resol_mean 10.00
_diffrn_measured_fraction_theta_full 0.9829
_diffrn_measured_fraction_theta_max 0.9564
_diffrn_measurement_device_type 'Rigaku R-AXIS RAPID'
_diffrn_measurement_method \w
_diffrn_radiation_type MoK\a
_diffrn_radiation_wavelength 0.7107
_diffrn_reflns_av_R_equivalents 0.027
_diffrn_reflns_limit_h_max 27
_diffrn_reflns_limit_h_min -27
_diffrn_reflns_limit_k_max 12
_diffrn_reflns_limit_k_min -12
_diffrn_reflns_limit_l_max 27
_diffrn_reflns_limit_l_min -27
_diffrn_reflns_number 47104
_diffrn_reflns_theta_full 25.20
_diffrn_reflns_theta_max 27.44
_exptl_absorpt_coefficient_mu 0.230
_exptl_absorpt_correction_T_max 0.955
_exptl_absorpt_correction_T_min 0.842
_exptl_absorpt_correction_type multi-scan
_exptl_absorpt_process_details '(ABSCOR; Higashi, 1995)'
_exptl_crystal_colour colorless
_exptl_crystal_density_diffrn 1.311
_exptl_crystal_density_method 'not measured'
_exptl_crystal_description prism
_exptl_crystal_F_000 1152.00
_exptl_crystal_size_max 0.29
_exptl_crystal_size_mid 0.28
_exptl_crystal_size_min 0.20
_refine_diff_density_max 0.41
_refine_diff_density_min -0.30
_refine_ls_extinction_method none
_refine_ls_goodness_of_fit_ref 1.001
_refine_ls_hydrogen_treatment constr
_refine_ls_number_parameters 373
_refine_ls_number_reflns 3776
_refine_ls_R_factor_gt 0.0420
_refine_ls_shift/su_max 0.000
_refine_ls_structure_factor_coef Fsqd
_refine_ls_weighting_details 'w = (4Fo^2^)/[0.002Fo^2^ + 1.6\s(Fo^2^)]'
_refine_ls_weighting_scheme calc
_refine_ls_wR_factor_ref 0.1150
_reflns_number_gt 3764
_reflns_number_total 6218
_reflns_threshold_expression F^2^>2\s(F^2^)
_cod_data_source_file ob6340.cif
_cod_data_source_block I
_cod_original_cell_volume 2770.0(3)
_cod_original_sg_symbol_H-M 'P 21/n'
_cod_database_code 2203327
_cod_database_fobs_code 2203327

loop_
_symmetry_equiv_pos_as_xyz
x,y,z
-x,-y,-z
-x+1/2,y+1/2,-z+1/2
x+1/2,-y+1/2,z+1/2

loop_
_atom_site_label
_atom_site_fract_x
_atom_site_fract_y
_atom_site_fract_z
_atom_site_U_iso_or_equiv
_atom_site_adp_type
_atom_site_calc_flag
_atom_site_occupancy
_atom_site_type_symbol
S1 0.17543(4) 0.51139(5) 0.26933(4) 0.03910(10) Uani d 1.00 S
S2 0.26337(4) 0.52331(5) 0.67238(4) 0.0406(2) Uani d 1.00 S
O1 0.38510(10) 0.5149(2) 0.45030(10) 0.0719(6) Uani d 1.00 O
O2 0.19090(10) 0.6061(2) 0.22620(10) 0.0556(5) Uani d 1.00 O
O3 0.44150(10) 0.5320(2) 0.88050(10) 0.0656(5) Uani d 1.00 O
O4 0.21910(10) 0.6187(2) 0.68630(10) 0.0612(5) Uani d 1.00 O
N1 0.42090(10) 0.3495(2) 0.4060(2) 0.0544(6) Uani d 1.00 N
H201 0.4877 0.3762 0.4541 0.059 Uiso c 1.00 H
H202 0.3976 0.2739 0.3637 0.059 Uiso c 1.00 H
N2 0.40970(10) 0.3539(2) 0.92220(10) 0.0530(6) Uani d 1.00 N
H401 0.4603 0.3782 0.9898 0.059 Uiso c 1.00 H
H402 0.3702 0.2752 0.9002 0.058 Uiso c 1.00 H
C1 0.25560(10) 0.3668(2) 0.3188(2) 0.0432(6) Uani d 1.00 C
H101 0.2409 0.3230 0.2681 0.047 Uiso c 1.00 H
H102 0.2472 0.3029 0.3465 0.047 Uiso c 1.00 H
C2 0.3606(2) 0.4176(2) 0.3978(2) 0.0435(6) Uani d 1.00 C
C3 0.06050(10) 0.4197(2) 0.1651(2) 0.0393(6) Uani d 1.00 C
H3 0.0669 0.3761 0.1295 0.045 Uiso c 1.00 H
C4 -0.0216(2) 0.5235(2) 0.0975(2) 0.0410(6) Uani d 1.00 C
C5 -0.0918(2) 0.5029(3) -0.0033(2) 0.0579(8) Uani d 1.00 C
H5 -0.0856 0.4266 -0.0267 0.071 Uiso c 1.00 H
C6 -0.1693(2) 0.5940(4) -0.0681(2) 0.0800(10) Uani d 1.00 C
H6 -0.2180 0.5786 -0.1368 0.092 Uiso c 1.00 H
C7 -0.1771(2) 0.7047(4) -0.0350(3) 0.0840(10) Uani d 1.00 C
H7 -0.2300 0.7674 -0.0802 0.091 Uiso c 1.00 H
C8 -0.1087(2) 0.7266(3) 0.0635(3) 0.0730(10) Uani d 1.00 C
H8 -0.1146 0.8039 0.0866 0.082 Uiso c 1.00 H
C9 -0.0310(2) 0.6363(2) 0.1301(2) 0.0536(7) Uani d 1.00 C
H9 0.0165 0.6511 0.1987 0.058 Uiso c 1.00 H
C10 0.04490(10) 0.3070(2) 0.20240(10) 0.0374(5) Uani d 1.00 C
C11 0.0478(2) 0.1708(3) 0.1859(2) 0.0568(8) Uani d 1.00 C
H11 0.0589 0.1495 0.1507 0.069 Uiso c 1.00 H
C12 0.0338(2) 0.0669(3) 0.2201(3) 0.0760(10) Uani d 1.00 C
H12 0.0352 -0.0267 0.2079 0.086 Uiso c 1.00 H
C13 0.0174(2) 0.0980(3) 0.2705(2) 0.0669(8) Uani d 1.00 C
H13 0.0084 0.0267 0.2943 0.073 Uiso c 1.00 H
C14 0.0157(2) 0.2329(3) 0.2878(2) 0.0565(7) Uani d 1.00 C
H14 0.0042 0.2550 0.3228 0.064 Uiso c 1.00 H
C15 0.0287(2) 0.3363(3) 0.2543(2) 0.0454(6) Uani d 1.00 C
H15 0.0270 0.4297 0.2665 0.051 Uiso c 1.00 H
C16 0.3115(2) 0.3807(2) 0.75320(10) 0.0425(6) Uani d 1.00 C
H301 0.3359 0.3134 0.7429 0.047 Uiso c 1.00 H
H302 0.2611 0.3413 0.7403 0.047 Uiso c 1.00 H
C17 0.3941(2) 0.4298(2) 0.8588(2) 0.0414(6) Uani d 1.00 C
C18 0.1595(2) 0.4303(2) 0.55800(10) 0.0376(5) Uani d 1.00 C
H18 0.1213 0.3941 0.5631 0.044 Uiso c 1.00 H
C19 0.0957(2) 0.5312(2) 0.4727(2) 0.0416(6) Uani d 1.00 C
C20 -0.0050(2) 0.5143(3) 0.3987(2) 0.0586(8) Uani d 1.00 C
H20 -0.0318 0.4436 0.4044 0.069 Uiso c 1.00 H
C21 -0.0657(2) 0.6017(4) 0.3174(2) 0.0820(10) Uani d 1.00 C
H21 -0.1347 0.5894 0.2660 0.088 Uiso c 1.00 H
C22 -0.0261(3) 0.7044(4) 0.3107(3) 0.0840(10) Uani d 1.00 C
H22 -0.0678 0.7642 0.2554 0.096 Uiso c 1.00 H
C23 0.0713(3) 0.7220(3) 0.3823(2) 0.0770(10) Uani d 1.00 C
H23 0.0977 0.7934 0.3765 0.089 Uiso c 1.00 H
C24 0.1331(2) 0.6359(3) 0.4636(2) 0.0592(8) Uani d 1.00 C
H24 0.2020 0.6487 0.5140 0.066 Uiso c 1.00 H
C25 0.19560(10) 0.3097(2) 0.54620(10) 0.0360(5) Uani d 1.00 C
C26 0.1765(2) 0.1771(2) 0.5525(2) 0.0477(7) Uani d 1.00 C
H26 0.1406 0.1636 0.5637 0.058 Uiso c 1.00 H
C27 0.2104(2) 0.0656(3) 0.5435(2) 0.0639(8) Uani d 1.00 C
H27 0.1966 -0.0256 0.5470 0.070 Uiso c 1.00 H
C28 0.2625(2) 0.0856(3) 0.5279(2) 0.0654(9) Uani d 1.00 C
H28 0.2859 0.0090 0.5220 0.074 Uiso c 1.00 H
C29 0.2821(2) 0.2167(3) 0.5224(2) 0.0587(8) Uani d 1.00 C
H29 0.3188 0.2301 0.5121 0.070 Uiso c 1.00 H
C30 0.2485(2) 0.3282(3) 0.5306(2) 0.0467(6) Uani d 1.00 C
H30 0.2619 0.4189 0.5263 0.055 Uiso c 1.00 H

loop_
_atom_site_aniso_label
_atom_site_aniso_U_11
_atom_site_aniso_U_22
_atom_site_aniso_U_33
_atom_site_aniso_U_12
_atom_site_aniso_U_13
_atom_site_aniso_U_23
S1 0.0332(3) 0.0326(3) 0.0422(3) -0.0021(2) 0.0260(3) -0.0017(2)
S2 0.0455(3) 0.0324(3) 0.0343(3) -0.0001(2) 0.0275(3) -0.0017(2)
O1 0.0382(9) 0.0700(10) 0.0720(10) -0.0054(9) 0.0320(10) -0.0340(10)
O2 0.0449(9) 0.0446(9) 0.0660(10) -0.0024(8) 0.0386(9) 0.0128(8)
O3 0.0690(10) 0.0610(10) 0.0389(9) -0.0310(10) 0.0330(10) -0.0096(8)
O4 0.0750(10) 0.0460(10) 0.0480(10) 0.0180(9) 0.0420(10) -0.0012(8)
N1 0.0370(10) 0.0500(10) 0.0610(10) -0.0050(9) 0.0330(10) -0.0190(10)
N2 0.0600(10) 0.0500(10) 0.0360(10) -0.0190(10) 0.0330(10) -0.0076(9)
C1 0.0370(10) 0.0330(10) 0.0480(10) 0.0009(9) 0.0290(10) 0.0000(10)
C2 0.0350(10) 0.0380(10) 0.0430(10) 0.0000(10) 0.0250(10) -0.0040(10)
C3 0.0360(10) 0.0400(10) 0.0370(10) -0.0050(10) 0.0260(10) -0.0050(10)
C4 0.0330(10) 0.0440(10) 0.0420(10) -0.0030(9) 0.0270(10) 0.0080(10)
C5 0.0440(10) 0.087(2) 0.0460(10) -0.0020(10) 0.0350(10) 0.0090(10)
C6 0.046(2) 0.133(3) 0.050(2) 0.009(2) 0.0330(10) 0.037(2)
C7 0.050(2) 0.086(2) 0.092(3) 0.020(2) 0.047(2) 0.058(2)
C8 0.054(2) 0.0430(10) 0.109(3) 0.0070(10) 0.058(2) 0.018(2)
C9 0.0410(10) 0.0430(10) 0.059(2) -0.0010(10) 0.0330(10) 0.0030(10)
C10 0.0300(10) 0.0340(10) 0.0360(10) -0.0036(9) 0.0210(10) -0.0007(9)
C11 0.061(2) 0.0410(10) 0.071(2) -0.0100(10) 0.050(2) -0.0110(10)
C12 0.082(2) 0.0310(10) 0.102(2) -0.0060(10) 0.066(2) -0.0010(10)
C13 0.057(2) 0.057(2) 0.068(2) -0.0040(10) 0.043(2) 0.0170(10)
C14 0.0490(10) 0.068(2) 0.0440(10) -0.0080(10) 0.0330(10) 0.0040(10)
C15 0.0410(10) 0.0440(10) 0.0440(10) -0.0050(10) 0.0300(10) -0.0030(10)
C16 0.0460(10) 0.0340(10) 0.0360(10) -0.0010(10) 0.0280(10) -0.0010(10)
C17 0.0420(10) 0.0370(10) 0.0350(10) -0.0040(10) 0.0260(10) -0.0030(10)
C18 0.0370(10) 0.0370(10) 0.0350(10) 0.0000(10) 0.0260(10) -0.0030(10)
C19 0.0440(10) 0.0400(10) 0.0360(10) 0.0090(10) 0.0290(10) -0.0010(10)
C20 0.0480(10) 0.077(2) 0.0470(10) 0.0130(10) 0.0350(10) 0.0010(10)
C21 0.048(2) 0.123(3) 0.047(2) 0.035(2) 0.0290(10) 0.006(2)
C22 0.099(3) 0.084(2) 0.058(2) 0.052(2) 0.057(2) 0.027(2)
C23 0.104(3) 0.055(2) 0.062(2) 0.023(2) 0.061(2) 0.0180(10)
C24 0.066(2) 0.0470(10) 0.0500(10) 0.0070(10) 0.0400(10) 0.0060(10)
C25 0.0330(10) 0.0380(10) 0.0280(10) 0.0028(9) 0.0210(10) -0.0019(9)
C26 0.0540(10) 0.0410(10) 0.0500(10) 0.0000(10) 0.0400(10) -0.0050(10)
C27 0.071(2) 0.0380(10) 0.065(2) 0.0040(10) 0.047(2) -0.0050(10)
C28 0.063(2) 0.062(2) 0.060(2) 0.0210(10) 0.044(2) -0.0040(10)
C29 0.0450(10) 0.083(2) 0.0480(10) 0.0140(10) 0.0350(10) 0.0010(10)
C30 0.0420(10) 0.0520(10) 0.0420(10) 0.0040(10) 0.0310(10) 0.0010(10)

loop_
_atom_type_symbol
_atom_type_description
_atom_type_scat_dispersion_real
_atom_type_scat_dispersion_imag
_atom_type_scat_source
C C 0.003 0.002
;
International Tables for Crystallography
(1992, Vol. C, Tables 4.2.6.8 and 6.1.1.4)
;
H H 0.000 0.000
;
International Tables for Crystallography
(1992, Vol. C, Table 6.1.1.4)
;
N N 0.006 0.003
;
International Tables for Crystallography
(1992, Vol. C, Tables 4.2.6.8 and 6.1.1.4)
;
O O 0.011 0.006
;
International Tables for Crystallography
(1992, Vol. C, Tables 4.2.6.8 and 6.1.1.4)
;
S S 0.125 0.123
;
International Tables for Crystallography
(1992, Vol. C, Tables 4.2.6.8 and 6.1.1.4)
;

loop_
_geom_angle_atom_site_label_1
_geom_angle_atom_site_label_2
_geom_angle_atom_site_label_3
_geom_angle
_geom_angle_publ_flag
O2 S1 C1 107.1(2) no
O2 S1 C3 105.90(10) no
C1 S1 C3 96.70(10) no
O4 S2 C16 106.6(2) no
O4 S2 C18 105.10(10) no
C16 S2 C18 96.40(10) no
C2 N1 H201 120.0 ?
C2 N1 H202 120.0 ?
H201 N1 H202 120.0 ?
C17 N2 H401 120.0 ?
C17 N2 H402 120.0 ?
H401 N2 H402 120.0 ?
C2 C1 H101 109.6 ?
C2 C1 H102 109.6 ?
C2 C1 S1 108.9(2) no
H101 C1 H102 109.5 ?
H101 C1 S1 109.7 ?
H102 C1 S1 109.6 ?
O1 C2 N1 124.1(2) no
O1 C2 C1 120.1(3) no
N1 C2 C1 115.8(2) no
C4 C3 C10 115.1(3) no
C4 C3 H3 107.6 ?
C4 C3 S1 108.90(10) no
C10 C3 H3 107.2 ?
C10 C3 S1 109.9(2) no
H3 C3 S1 107.8 ?
C5 C4 C9 118.5(2) no
C5 C4 C3 117.7(3) no
C9 C4 C3 123.8(2) no
C6 C5 H5 120.9 ?
C6 C5 C4 119.8(4) no
H5 C5 C4 119.4 ?
C7 C6 H6 119.3 ?
C7 C6 C5 121.0(3) no
H6 C6 C5 119.7 ?
C8 C7 H7 119.9 ?
C8 C7 C6 119.9(3) no
H7 C7 C6 120.2 ?
C9 C8 H8 119.8 ?
C9 C8 C7 120.4(4) no
H8 C8 C7 119.8 ?
H9 C9 C4 119.1 ?
H9 C9 C8 120.5 ?
C4 C9 C8 120.4(3) no
C11 C10 C15 118.2(3) no
C11 C10 C3 119.8(4) no
C15 C10 C3 122.0(2) no
C12 C11 H11 120.8 ?
C12 C11 C10 120.2(5) no
H11 C11 C10 119.0 ?
C13 C12 H12 119.6 ?
C13 C12 C11 120.7(3) no
H12 C12 C11 119.7 ?
C14 C13 H13 120.4 ?
C14 C13 C12 119.2(4) no
H13 C13 C12 120.4 ?
C15 C14 H14 119.6 ?
C15 C14 C13 120.9(5) no
H14 C14 C13 119.5 ?
H15 C15 C10 119.1 ?
H15 C15 C14 120.1 ?
C10 C15 C14 120.9(3) no
C17 C16 H301 109.2 ?
C17 C16 H302 109.7 ?
C17 C16 S2 109.50(10) no
H301 C16 H302 109.5 ?
H301 C16 S2 109.4 ?
H302 C16 S2 109.5 ?
O3 C17 N2 124.5(2) no
O3 C17 C16 120.4(3) no
N2 C17 C16 115.1(2) no
C19 C18 C25 114.2(3) no
C19 C18 H18 107.6 ?
C19 C18 S2 109.20(10) no
C25 C18 H18 107.5 ?
C25 C18 S2 110.3(2) no
H18 C18 S2 107.8 ?
C20 C19 C24 118.4(2) no
C20 C19 C18 118.2(3) no
C24 C19 C18 123.3(2) no
C21 C20 H20 120.8 ?
C21 C20 C19 119.8(4) no
H20 C20 C19 119.4 ?
C22 C21 H21 119.7 ?
C22 C21 C20 120.2(3) no
H21 C21 C20 120.1 ?
C23 C22 H22 119.8 ?
C23 C22 C21 120.4(3) no
H22 C22 C21 119.8 ?
C24 C23 H23 120.2 ?
C24 C23 C22 120.4(5) no
H23 C23 C22 119.4 ?
H24 C24 C19 119.1 ?
H24 C24 C23 120.1 ?
C19 C24 C23 120.8(3) no
C26 C25 C30 119.0(3) no
C26 C25 C18 119.1(4) no
C30 C25 C18 121.9(2) no
C27 C26 H26 120.6 ?
C27 C26 C25 119.9(4) no
H26 C26 C25 119.5 ?
C28 C27 H27 119.5 ?
C28 C27 C26 120.4(3) no
H27 C27 C26 120.1 ?
C29 C28 H28 119.8 ?
C29 C28 C27 119.8(4) no
H28 C28 C27 120.4 ?
C30 C29 H29 120.1 ?
C30 C29 C28 120.4(5) no
H29 C29 C28 119.5 ?
H30 C30 C25 119.4 ?
H30 C30 C29 120.1 ?
C25 C30 C29 120.5(3) no

loop_
_geom_bond_atom_site_label_1
_geom_bond_atom_site_label_2
_geom_bond_distance
_geom_bond_publ_flag
S1 O2 1.485(3) yes
S1 C1 1.797(2) yes
S1 C3 1.838(2) yes
S2 O4 1.487(3) yes
S2 C16 1.789(2) yes
S2 C18 1.837(2) yes
O1 C2 1.226(4) yes
O3 C17 1.222(3) yes
N1 C2 1.317(5) yes
N1 H201 0.950 ?
N1 H202 0.950 ?
N2 C17 1.322(5) yes
N2 H401 0.950 ?
N2 H402 0.950 ?
C1 C2 1.517(3) yes
C1 H101 0.950 ?
C1 H102 0.950 ?
C3 C4 1.512(3) yes
C3 C10 1.515(5) yes
C3 H3 0.950 ?
C4 C5 1.394(4) no
C4 C9 1.379(5) no
C5 C6 1.384(4) no
C5 H5 0.950 ?
C6 C7 1.353(7) no
C6 H6 0.950 ?
C7 C8 1.364(6) no
C7 H7 0.950 ?
C8 C9 1.385(3) no
C8 H8 0.950 ?
C9 H9 0.950 ?
C10 C11 1.379(4) no
C10 C15 1.390(6) no
C11 C12 1.388(7) no
C11 H11 0.950 ?
C12 C13 1.368(9) no
C12 H12 0.950 ?
C13 C14 1.366(5) no
C13 H13 0.950 ?
C14 C15 1.365(5) no
C14 H14 0.950 ?
C15 H15 0.950 ?
C16 C17 1.515(3) yes
C16 H301 0.950 ?
C16 H302 0.950 ?
C18 C19 1.520(3) yes
C18 C25 1.513(4) yes
C18 H18 0.950 ?
C19 C20 1.386(4) no
C19 C24 1.383(5) no
C20 C21 1.394(4) no
C20 H20 0.950 ?
C21 C22 1.371(8) no
C21 H21 0.950 ?
C22 C23 1.343(6) no
C22 H22 0.950 ?
C23 C24 1.386(4) no
C23 H23 0.950 ?
C24 H24 0.950 ?
C25 C26 1.384(4) no
C25 C30 1.383(6) no
C26 C27 1.384(6) no
C26 H26 0.950 ?
C27 C28 1.370(8) no
C27 H27 0.950 ?
C28 C29 1.369(5) no
C28 H28 0.950 ?
C29 C30 1.372(5) no
C29 H29 0.950 ?
C30 H30 0.950 ?

loop_
_geom_torsion_atom_site_label_1
_geom_torsion_atom_site_label_2
_geom_torsion_atom_site_label_3
_geom_torsion_atom_site_label_4
_geom_torsion
_geom_torsion_publ_flag
O2 S1 C1 C2 60.8(3) yes
C3 S1 C1 C2 169.8(3) yes
O2 S1 C3 C4 -60.3(3) yes
O2 S1 C3 C10 172.7(2) yes
C1 S1 C3 C4 -170.3(3) yes
C1 S1 C3 C10 62.8(2) yes
O4 S2 C16 C17 -65.0(3) yes
C18 S2 C16 C17 -172.8(3) yes
O4 S2 C18 C19 65.3(3) yes
O4 S2 C18 C25 -168.4(2) yes
C16 S2 C18 C19 174.4(3) yes
C16 S2 C18 C25 -59.3(2) yes

loop_
_cod_related_entry_id
_cod_related_entry_database
_cod_related_entry_code
1 ChemSpider 4088
